data_4101817
loop_
_publ_author_name
'Dennis Cao'
'Matteo Amelia'
'Liana M. Klivansky'
'Gayane Koshkakaryan'
'Saeed I. Khan'
'Monica Semeraro'
'Serena Silvi'
'Margherita Venturi'
'Alberto Credi'
'Yi Liu'

_publ_section_title
;
 Probing Donor-Acceptor Interactions and Co-Conformational Changes in
 Redox Active Desymmetrized [2]Catenanes
;
_journal_name_full 'Journal of the American Chemical Society'
_journal_page_first 1110
_journal_page_last 1122
_journal_paper_doi 10.1021/ja909041g
_journal_volume 132
_journal_year 2010
_chemical_formula_sum 'C80 H92 F12 N18 O14 P2'
_space_group_IT_number 15
_symmetry_cell_setting monoclinic
_symmetry_Int_Tables_number 15
_symmetry_space_group_name_Hall '-C 2yc'
_symmetry_space_group_name_H-M 'C 1 2/c 1'
_cell_angle_alpha 90.00
_cell_angle_beta 91.007(2)
_cell_angle_gamma 90.00
_cell_formula_units_Z 4
_cell_length_a 19.978(5)
_cell_length_b 13.293(3)
_cell_length_c 33.001(8)
_cell_volume 8763(4)
_cod_data_source_file ja909041g_si_002.cif
_cod_data_source_block yi507s
_cod_original_cell_volume 8762.64
_cod_original_sg_symbol_H-M 'C 2/c'
_cod_original_formula_sum 'C80 H92 N18 O14 P2 F12'
_cod_database_code 4101817

loop_
_symmetry_equiv_pos_site_id
_symmetry_equiv_pos_as_xyz
1 x,y,z
2 -x,y,1/2-z
3 1/2+x,1/2+y,z
4 1/2-x,1/2+y,1/2-z
5 -x,-y,-z
6 x,-y,1/2+z
7 1/2-x,1/2-y,-z
8 1/2+x,1/2-y,1/2+z

loop_
_atom_site_label
_atom_site_type_symbol
_atom_site_fract_x
_atom_site_fract_y
_atom_site_fract_z
C3 C 0.97111(8) 0.35374(11) 0.73553(5)
O1 O 0.91780(6) 0.85613(9) 0.63251(4)
O2 O 0.79067(6) 0.85326(11) 0.74520(4)
N1 N 0.86385(7) 0.36777(10) 0.68209(4)
N2 N 0.85433(7) 0.85017(10) 0.68881(4)
C1 C 0.85289(9) 0.35305(12) 0.72183(5)
H1 H 0.8083 0.3474 0.7311
C2 C 0.90555(8) 0.34616(12) 0.74893(5)
H2 H 0.8973 0.3362 0.7769
C4 C 0.98056(8) 0.36508(12) 0.69391(5)
H4 H 1.0246 0.3677 0.6836
C5 C 0.92631(8) 0.37250(12) 0.66775(5)
H5 H 0.9331 0.3810 0.6395
C6 C 0.80578(9) 0.39114(13) 0.65439(5)
H6A H 0.7650 0.3570 0.6640
H6B H 0.8150 0.3669 0.6267
C7 C 0.79533(8) 0.50372(12) 0.65396(5)
C8 C 0.82573(8) 0.56212(13) 0.62453(5)
H8 H 0.8486 0.5306 0.6030
C9 C 0.82276(9) 0.66634(13) 0.62653(5)
H9 H 0.8433 0.7056 0.6062
C10 C 0.78987(8) 0.71409(13) 0.65819(5)
C11 C 0.75775(8) 0.65522(13) 0.68676(5)
H11 H 0.7338 0.6867 0.7079
C12 C 0.76025(8) 0.55071(13) 0.68468(5)
H12 H 0.7379 0.5113 0.7043
C13 C 0.79432(9) 0.82725(13) 0.66330(5)
H13A H 0.7981 0.8601 0.6365
H13B H 0.7536 0.8529 0.6765
C14 C 0.84627(9) 0.85479(12) 0.73069(5)
C15 C 0.90776(8) 0.85916(11) 0.75622(5)
C16 C 0.97072(8) 0.85992(11) 0.73771(5)
C17 C 0.97660(8) 0.85901(11) 0.69528(5)
C18 C 0.91572(9) 0.85579(12) 0.66912(5)
C19 C 1.03847(9) 0.85828(12) 0.67771(5)
H19 H 1.0418 0.8578 0.6490
C20 C 0.90320(9) 0.85820(12) 0.79783(5)
H20 H 0.8605 0.8575 0.8100
O3 O 0.99430(6) 0.60432(9) 0.66630(3)
O4 O 1.00410(7) 0.49009(9) 0.59319(3)
O5 O 0.89286(7) 0.37756(10) 0.56176(4)
C21 C 1.06036(9) 0.60587(12) 0.72960(5)
H21 H 1.1016 0.6058 0.7157
C22 C 0.94012(9) 0.60624(12) 0.72850(5)
H22 H 0.8989 0.6069 0.7137
C23 C 0.99996(9) 0.60567(12) 0.70781(5)
C24 C 1.05453(9) 0.59420(14) 0.64406(5)
H24A H 1.0794 0.5335 0.6531
H24B H 1.0836 0.6537 0.6485
C25 C 1.03535(11) 0.58543(14) 0.60007(5)
H25A H 1.0041 0.6402 0.5924
H25B H 1.0757 0.5914 0.5832
C26 C 0.99003(11) 0.47633(14) 0.55120(5)
H26A H 1.0321 0.4798 0.5359
H26B H 0.9600 0.5306 0.5413
C27 C 0.95736(10) 0.37628(14) 0.54444(5)
H27A H 0.9534 0.3623 0.5150
H27B H 0.9849 0.3226 0.5571
C28 C 0.8582(4) 0.2836(5) 0.5517(3)
H28A H 0.8457 0.2865 0.5226
H28B H 0.8159 0.2830 0.5670
C29 C 0.8924(4) 0.1833(5) 0.5592(2)
H29A H 0.8602 0.1276 0.5550
H29B H 0.9297 0.1745 0.5401
O6 O 0.9174(3) 0.1827(4) 0.59995(18)
C30 C 0.9574(3) 0.0957(4) 0.60686(19)
H30A H 0.9869 0.0848 0.5835
H30B H 0.9282 0.0360 0.6095
C31 C 0.9986(3) 0.1082(4) 0.64429(19)
H31A H 1.0322 0.0535 0.6462
H31B H 1.0227 0.1732 0.6435
O7 O 0.9563(2) 0.1053(3) 0.67886(16)
C32 C 0.9883(5) 0.1067(4) 0.7161(2)
C33 C 0.9453(3) 0.1063(4) 0.7498(2)
H33 H 0.9004 0.1036 0.7388
C34 C 1.0561(4) 0.1070(4) 0.7226(2)
H34 H 1.0931 0.1087 0.7046
C28A C 0.8446(5) 0.3092(7) 0.5446(3)
H28C H 0.8373 0.3239 0.5155
H28D H 0.8014 0.3161 0.5586
C29A C 0.8711(4) 0.2061(5) 0.5499(2)
H29C H 0.8354 0.1566 0.5438
H29D H 0.9080 0.1947 0.5308
O6A O 0.8951(3) 0.1924(4) 0.59042(16)
C30A C 0.9292(3) 0.0989(4) 0.59521(19)
H30C H 0.9580 0.0866 0.5716
H30D H 0.8963 0.0434 0.5968
C31A C 0.9705(4) 0.1025(4) 0.6328(2)
H31C H 1.0007 0.0435 0.6339
H31D H 0.9984 0.1641 0.6329
O7A O 0.9278(2) 0.1025(3) 0.66737(13)
C32A C 0.9591(4) 0.1049(3) 0.7050(2)
C33A C 0.9175(3) 0.1058(4) 0.73812(19)
H33A H 0.8695 0.1055 0.7367
C34A C 1.0283(5) 0.1069(4) 0.7115(2)
H34A H 1.0536 0.1081 0.6878
P1 P 0.85839(3) 0.86580(4) 0.929126(16)
F1 F 0.84564(9) 0.80838(11) 0.88715(4)
F2 F 0.86922(9) 0.92353(13) 0.97066(4)
F3 F 0.81546(8) 0.78139(12) 0.95097(4)
F4 F 0.90113(9) 0.94919(12) 0.90708(5)
F5 F 0.79257(7) 0.92858(11) 0.92083(4)
F6 F 0.9258(2) 0.8090(4) 0.92652(11)
F6A F 0.9208(2) 0.7950(4) 0.94738(12)
N3 N 0.59177(14) 0.20549(19) 0.99314(8)
C35 C 0.58090(12) 0.2842(2) 0.98151(7)
C36 C 0.56673(13) 0.38491(18) 0.96711(7)
H36A H 0.5873 0.4340 0.9857
H36B H 0.5182 0.3954 0.9659
H36C H 0.5851 0.3935 0.9400
N4 N 0.7491(2) 0.6234(3) 0.79303(10)
C37 C 0.74847(17) 0.6129(2) 0.82657(10)
C38 C 0.74700(17) 0.6027(2) 0.86971(8)
H38A H 0.7015 0.6156 0.8791
H38B H 0.7780 0.6512 0.8822
H38C H 0.7605 0.5343 0.8774
N5 N 0.87359(9) 0.32162(17) 0.85326(6)
C39 C 0.86249(10) 0.26735(19) 0.87893(6)
C40 C 0.84785(12) 0.1973(2) 0.91153(7)
H40A H 0.8317 0.1336 0.9000
H40B H 0.8134 0.2260 0.9288
H40C H 0.8886 0.1850 0.9277
N6 N 0.73827(15) 0.3996(2) 0.94063(8)
C41 C 0.76020(13) 0.4286(3) 0.96867(9)
C42 C 0.7791(3) 0.4260(5) 1.01450(15)
H42A H 0.8004 0.4896 1.0223
H42B H 0.8102 0.3703 1.0198
H42C H 0.7385 0.4163 1.0303
C42A C 0.7955(3) 0.5075(4) 0.99299(16)
H42D H 0.8064 0.4810 1.0200
H42E H 0.7665 0.5665 0.9955
H42F H 0.8369 0.5267 0.9795
